data_7027752
loop_
_publ_author_name
'Adams, Harry'
'Bastida, Rufina'
'Fenton, David E.'
'Mac\'ias, Alejandro'
'Spey, Sharon E.'
'Valencia, Laura'

_publ_section_title
;
 Zinc and cadmium complexes of an 18-membered N4O2 oxaaza-Schiff base
 macrocycle and the corresponding reduced form&#x200A;&#x2020;
;
_journal_issue 23
_journal_name_full 'Journal of the Chemical Society, Dalton Transactions'
_journal_page_first 4131
_journal_paper_doi 10.1039/a906372b
_journal_year 1999
_chemical_formula_sum 'C23 H26 Cd N6 O8'
_chemical_formula_weight 626.90
_chemical_name_systematic
; 
 ? 
;
_space_group_IT_number 14
_symmetry_cell_setting monoclinic
_symmetry_space_group_name_Hall '-P 2yn'
_symmetry_space_group_name_H-M 'P 1 21/n 1'
_atom_sites_solution_hydrogens geom
_atom_sites_solution_primary direct
_atom_sites_solution_secondary difmap
_audit_creation_method SHELXL-97
_cell_angle_alpha 90.00
_cell_angle_beta 105.48(3)
_cell_angle_gamma 90.00
_cell_formula_units_Z 4
_cell_length_a 11.891(5)
_cell_length_b 12.824(6)
_cell_length_c 16.724(7)
_cell_measurement_temperature 293(2)
_cell_volume 2457.7(19)
_computing_structure_refinement 'SHELXL-97 (Sheldrick, 1997)'
_computing_structure_solution 'SHELXS-97 (Sheldrick, 1990)'
_diffrn_ambient_temperature 293(2)
_diffrn_measured_fraction_theta_full 0.990
_diffrn_measured_fraction_theta_max 0.990
_diffrn_radiation_monochromator graphite
_diffrn_radiation_source 'fine-focus sealed tube'
_diffrn_radiation_type MoK\a
_diffrn_radiation_wavelength 0.71073
_diffrn_reflns_av_R_equivalents 0.0957
_diffrn_reflns_av_sigmaI/netI 0.0963
_diffrn_reflns_limit_h_max 14
_diffrn_reflns_limit_h_min -1
_diffrn_reflns_limit_k_max 15
_diffrn_reflns_limit_k_min -1
_diffrn_reflns_limit_l_max 19
_diffrn_reflns_limit_l_min -19
_diffrn_reflns_number 5413
_diffrn_reflns_theta_full 25.04
_diffrn_reflns_theta_max 25.04
_diffrn_reflns_theta_min 1.89
_exptl_absorpt_coefficient_mu 0.950
_exptl_absorpt_correction_T_max 0.7636
_exptl_absorpt_correction_T_min 0.5994
_exptl_absorpt_correction_type semi-empirical
_exptl_crystal_colour colourless
_exptl_crystal_density_diffrn 1.694
_exptl_crystal_density_method 'not measured'
_exptl_crystal_description block
_exptl_crystal_F_000 1272
_exptl_crystal_size_max 0.60
_exptl_crystal_size_mid 0.30
_exptl_crystal_size_min 0.30
_refine_diff_density_max 0.832
_refine_diff_density_min -0.992
_refine_diff_density_rms 0.135
_refine_ls_extinction_method none
_refine_ls_goodness_of_fit_ref 0.925
_refine_ls_hydrogen_treatment mixed
_refine_ls_matrix_type full
_refine_ls_number_parameters 343
_refine_ls_number_reflns 4296
_refine_ls_number_restraints 0
_refine_ls_restrained_S_all 0.925
_refine_ls_R_factor_all 0.1153
_refine_ls_R_factor_gt 0.0657
_refine_ls_shift/su_max 0.001
_refine_ls_shift/su_mean 0.000
_refine_ls_structure_factor_coef Fsqd
_refine_ls_weighting_details 'calc w=1/[\s^2^(Fo^2^)+(0.1423P)^2^+0.0000P] where P=(Fo^2^+2Fc^2^)/3'
_refine_ls_weighting_scheme calc
_refine_ls_wR_factor_gt 0.1715
_refine_ls_wR_factor_ref 0.2119
_reflns_number_gt 2736
_reflns_number_total 4296
_reflns_threshold_expression >2sigma(I)
_cod_data_source_file 906372bsup1.cif
_cod_data_source_block ifn17a
_cod_depositor_comments
;
The following automatic conversions were performed:
'_atom_site_symetry_multiplicity' tag replaced with
'_atom_site_symmetry_multiplicity'.

Automatic conversion script
Id: cif_correct_tags 1440 2010-10-19 06:21:57Z saulius 

The following automatic conversions were performed:

'_symmetry_cell_setting' value 'Monoclinic' changed to 'monoclinic'
according to /home/saulius/struct/CIF-dictionaries/cif_core.dic
dictionary named 'cif_core.dic' version 2.4.2 from 2011-04-26.

Automatic conversion script
Id: cif_fix_values 1891 2012-01-12 08:04:46Z andrius 
;
_cod_original_sg_symbol_H-M P2(1)/n
_cod_database_code 7027752

loop_
_symmetry_equiv_pos_as_xyz
'x, y, z'
'-x+1/2, y+1/2, -z+1/2'
'-x, -y, -z'
'x-1/2, -y-1/2, z-1/2'

loop_
_atom_site_label
_atom_site_type_symbol
_atom_site_fract_x
_atom_site_fract_y
_atom_site_fract_z
_atom_site_U_iso_or_equiv
_atom_site_adp_type
_atom_site_occupancy
_atom_site_symmetry_multiplicity
_atom_site_calc_flag
_atom_site_refinement_flags
Cd1 Cd 0.28856(5) -0.22186(5) 1.04591(4) 0.0405(3) Uani 1 1 d .
O1 O 0.5451(6) -0.2203(5) 1.2014(4) 0.0591(18) Uani 1 1 d .
O2 O 0.2948(5) -0.2062(5) 0.8875(4) 0.0477(15) Uani 1 1 d .
O3 O 0.3398(8) -0.0339(8) 1.0259(6) 0.104(3) Uani 1 1 d .
O4 O 0.2476(10) -0.0496(8) 1.1164(6) 0.110(4) Uani 1 1 d .
O5 O 0.3096(8) 0.1018(6) 1.0937(5) 0.079(2) Uani 1 1 d .
O6 O 0.2486(6) -0.3935(6) 0.9908(5) 0.068(2) Uani 1 1 d .
O7 O 0.3947(7) -0.4723(6) 1.0731(5) 0.074(2) Uani 1 1 d .
O8 O 0.2861(8) -0.5534(6) 0.9682(5) 0.088(3) Uani 1 1 d .
N1 N 0.1191(6) -0.2568(6) 1.0913(4) 0.0390(17) Uani 1 1 d .
N2 N 0.1090(6) -0.1786(6) 0.9377(4) 0.0391(16) Uani 1 1 d .
H2 H 0.0840 -0.2412 0.9139 0.047 Uiso 1 1 calc R
N3 N 0.4783(7) -0.2576(7) 1.0328(5) 0.057(2) Uani 1 1 d .
H3 H 0.4951 -0.3201 1.0590 0.069 Uiso 1 1 calc R
N4 N 0.3401(6) -0.3032(6) 1.1908(4) 0.0433(18) Uani 1 1 d .
H4 H 0.3999 -0.3483 1.1929 0.052 Uiso 1 1 calc R
N5 N 0.2982(7) 0.0089(7) 1.0815(6) 0.059(2) Uani 1 1 d .
N6 N 0.3095(7) -0.4750(6) 1.0100(5) 0.050(2) Uani 1 1 d .
C1 C 0.0166(7) -0.2138(6) 1.0500(5) 0.0369(18) Uani 1 1 d .
C2 C -0.0834(8) -0.2275(9) 1.0755(6) 0.058(3) Uani 1 1 d .
H2A H -0.1536 -0.1976 1.0463 0.070 Uiso 1 1 calc R
C3 C -0.0770(9) -0.2862(10) 1.1452(6) 0.064(3) Uani 1 1 d .
H3A H -0.1431 -0.2965 1.1639 0.077 Uiso 1 1 calc R
C4 C 0.0259(9) -0.3289(8) 1.1863(6) 0.052(2) Uani 1 1 d .
H4A H 0.0305 -0.3681 1.2338 0.062 Uiso 1 1 calc R
C5 C 0.1251(7) -0.3151(7) 1.1584(5) 0.041(2) Uani 1 1 d .
C6 C 0.2388(8) -0.3676(7) 1.1961(5) 0.047(2) Uani 1 1 d .
H6A H 0.2447 -0.3828 1.2539 0.057 Uiso 1 1 calc R
H6B H 0.2411 -0.4334 1.1679 0.057 Uiso 1 1 calc R
C7 C 0.3816(8) -0.2295(7) 1.2553(6) 0.046(2) Uani 1 1 d .
C8 C 0.3244(9) -0.1994(8) 1.3129(6) 0.053(2) Uani 1 1 d .
H8 H 0.2526 -0.2289 1.3117 0.063 Uiso 1 1 calc R
C9 C 0.3726(11) -0.1252(9) 1.3729(6) 0.067(3) Uani 1 1 d .
H9 H 0.3327 -0.1052 1.4113 0.080 Uiso 1 1 calc R
C10 C 0.4797(11) -0.0810(9) 1.3757(6) 0.070(3) Uani 1 1 d .
H10 H 0.5133 -0.0327 1.4166 0.084 Uiso 1 1 calc R
C11 C 0.5364(10) -0.1102(8) 1.3162(7) 0.064(3) Uani 1 1 d .
H11 H 0.6077 -0.0801 1.3165 0.077 Uiso 1 1 calc R
C12 C 0.4886(9) -0.1814(8) 1.2584(5) 0.049(2) Uani 1 1 d .
C13 C 0.5759(10) -0.1482(9) 1.1492(6) 0.068(3) Uani 1 1 d .
H13A H 0.6516 -0.1186 1.1764 0.081 Uiso 1 1 calc R
H13B H 0.5194 -0.0919 1.1379 0.081 Uiso 1 1 calc R
C14 C 0.5809(9) -0.1960(10) 1.0711(7) 0.069(3) Uani 1 1 d .
H14A H 0.6493 -0.2404 1.0811 0.083 Uiso 1 1 calc R
H14B H 0.5895 -0.1417 1.0328 0.083 Uiso 1 1 calc R
C15 C 0.4764(9) -0.2842(8) 0.9448(6) 0.057(3) Uani 1 1 d .
H15A H 0.5561 -0.2900 0.9409 0.068 Uiso 1 1 calc R
H15B H 0.4395 -0.3517 0.9310 0.068 Uiso 1 1 calc R
C16 C 0.4141(8) -0.2068(8) 0.8836(6) 0.054(3) Uani 1 1 d .
H16A H 0.4486 -0.1383 0.8969 0.064 Uiso 1 1 calc R
H16B H 0.4183 -0.2257 0.8283 0.064 Uiso 1 1 calc R
C17 C 0.2212(8) -0.1314(7) 0.8436(5) 0.042(2) Uani 1 1 d .
C18 C 0.2373(10) -0.0768(8) 0.7762(6) 0.059(3) Uani 1 1 d .
H18 H 0.3034 -0.0889 0.7578 0.070 Uiso 1 1 calc R
C19 C 0.1569(9) -0.0055(9) 0.7367(6) 0.059(3) Uani 1 1 d .
H19 H 0.1685 0.0309 0.6914 0.071 Uiso 1 1 calc R
C20 C 0.0578(9) 0.0136(8) 0.7633(6) 0.061(3) Uani 1 1 d .
H20 H 0.0038 0.0632 0.7365 0.073 Uiso 1 1 calc R
C21 C 0.0397(8) -0.0413(8) 0.8296(5) 0.049(2) Uani 1 1 d .
H21 H -0.0265 -0.0284 0.8476 0.059 Uiso 1 1 calc R
C22 C 0.1195(7) -0.1152(7) 0.8695(5) 0.0361(19) Uani 1 1 d .
C23 C 0.0159(7) -0.1464(7) 0.9757(5) 0.044(2) Uani 1 1 d .
H23A H -0.0592 -0.1522 0.9351 0.053 Uiso 1 1 calc R
H23B H 0.0273 -0.0741 0.9929 0.053 Uiso 1 1 calc R

loop_
_atom_site_aniso_label
_atom_site_aniso_U_11
_atom_site_aniso_U_22
_atom_site_aniso_U_33
_atom_site_aniso_U_23
_atom_site_aniso_U_13
_atom_site_aniso_U_12
Cd1 0.0408(4) 0.0442(4) 0.0411(4) -0.0006(3) 0.0186(3) -0.0024(3)
O1 0.077(5) 0.047(4) 0.061(4) 0.003(3) 0.032(4) 0.007(4)
O2 0.049(4) 0.047(4) 0.053(4) 0.006(3) 0.023(3) 0.010(3)
O3 0.101(7) 0.092(7) 0.128(8) -0.054(6) 0.047(6) 0.004(6)
O4 0.161(9) 0.086(7) 0.084(6) 0.008(5) 0.034(6) -0.061(7)
O5 0.122(7) 0.034(4) 0.095(6) -0.015(4) 0.054(5) -0.008(4)
O6 0.051(4) 0.061(5) 0.081(5) -0.003(4) -0.001(4) 0.010(4)
O7 0.077(5) 0.070(5) 0.063(5) -0.001(4) 0.000(4) 0.017(4)
O8 0.117(7) 0.050(5) 0.087(6) -0.024(4) 0.011(5) -0.001(5)
N1 0.038(4) 0.046(4) 0.035(4) 0.007(3) 0.013(3) -0.005(3)
N2 0.047(4) 0.037(4) 0.036(4) -0.004(3) 0.017(3) -0.003(3)
N3 0.044(4) 0.080(6) 0.052(5) -0.001(4) 0.019(4) 0.009(4)
N4 0.041(4) 0.047(5) 0.037(4) 0.005(3) 0.001(3) 0.002(3)
N5 0.058(5) 0.053(6) 0.062(5) -0.006(5) 0.008(4) 0.000(4)
N6 0.064(5) 0.042(5) 0.050(5) 0.001(4) 0.027(4) -0.003(4)
C1 0.034(4) 0.039(5) 0.038(4) 0.003(4) 0.010(3) 0.000(4)
C2 0.042(5) 0.086(8) 0.053(5) 0.008(6) 0.025(4) 0.010(5)
C3 0.048(5) 0.101(9) 0.051(6) 0.006(6) 0.025(5) -0.002(6)
C4 0.070(6) 0.053(6) 0.044(5) 0.007(5) 0.034(5) 0.001(5)
C5 0.037(4) 0.049(5) 0.040(5) -0.001(4) 0.016(4) -0.001(4)
C6 0.058(6) 0.041(5) 0.044(5) 0.009(4) 0.015(4) -0.004(4)
C7 0.054(5) 0.038(5) 0.046(5) 0.006(4) 0.011(4) 0.008(5)
C8 0.063(6) 0.054(6) 0.047(5) 0.004(4) 0.026(5) 0.006(5)
C9 0.087(8) 0.073(8) 0.041(5) 0.001(5) 0.019(5) 0.023(7)
C10 0.096(9) 0.051(7) 0.048(6) -0.002(5) -0.009(6) 0.013(7)
C11 0.078(7) 0.056(6) 0.058(6) 0.006(5) 0.016(6) -0.010(6)
C12 0.063(6) 0.044(5) 0.037(5) 0.002(4) 0.010(4) 0.005(5)
C13 0.067(7) 0.072(8) 0.064(7) -0.010(6) 0.018(5) -0.035(6)
C14 0.049(6) 0.103(10) 0.061(6) -0.007(6) 0.023(5) -0.025(6)
C15 0.052(5) 0.069(7) 0.055(6) 0.000(5) 0.022(5) 0.012(5)
C16 0.056(5) 0.068(7) 0.048(5) 0.010(5) 0.032(5) 0.009(5)
C17 0.051(5) 0.044(5) 0.029(4) -0.002(4) 0.006(4) -0.007(4)
C18 0.076(7) 0.054(6) 0.053(6) 0.002(5) 0.029(5) -0.016(6)
C19 0.069(7) 0.068(7) 0.040(5) 0.011(5) 0.012(5) -0.009(6)
C20 0.065(7) 0.051(6) 0.055(6) 0.017(5) -0.005(5) -0.007(5)
C21 0.049(5) 0.053(6) 0.040(5) 0.006(4) 0.004(4) 0.002(5)
C22 0.042(4) 0.039(5) 0.027(4) -0.004(3) 0.008(3) -0.009(4)
C23 0.045(5) 0.047(5) 0.043(5) 0.005(4) 0.015(4) 0.000(4)

loop_
_atom_type_symbol
_atom_type_description
_atom_type_scat_dispersion_real
_atom_type_scat_dispersion_imag
_atom_type_scat_source
C C 0.0033 0.0016 'International Tables Vol C Tables 4.2.6.8 and 6.1.1.4'
H H 0.0000 0.0000 'International Tables Vol C Tables 4.2.6.8 and 6.1.1.4'
N N 0.0061 0.0033 'International Tables Vol C Tables 4.2.6.8 and 6.1.1.4'
O O 0.0106 0.0060 'International Tables Vol C Tables 4.2.6.8 and 6.1.1.4'
Cd Cd -0.8075 1.2024 'International Tables Vol C Tables 4.2.6.8 and 6.1.1.4'

loop_
_geom_angle_atom_site_label_1
_geom_angle_atom_site_label_2
_geom_angle_atom_site_label_3
_geom_angle
N3 Cd1 N1 154.4(3)
N3 Cd1 O6 83.2(3)
N1 Cd1 O6 81.4(3)
N3 Cd1 N2 129.4(2)
N1 Cd1 N2 68.6(2)
O6 Cd1 N2 83.1(2)
N3 Cd1 O3 84.4(3)
N1 Cd1 O3 118.5(3)
O6 Cd1 O3 149.1(3)
N2 Cd1 O3 83.1(3)
N3 Cd1 N4 90.9(3)
N1 Cd1 N4 68.3(2)
O6 Cd1 N4 87.8(3)
N2 Cd1 N4 136.8(2)
O3 Cd1 N4 120.6(3)
N3 Cd1 O4 120.2(3)
N1 Cd1 O4 74.9(3)
O6 Cd1 O4 156.0(3)
N2 Cd1 O4 84.9(3)
O3 Cd1 O4 48.2(3)
N4 Cd1 O4 86.8(3)
C13 O1 C12 116.6(8)
C17 O2 C16 118.4(7)
N5 O3 Cd1 99.1(7)
N5 O4 Cd1 97.5(7)
N6 O6 Cd1 128.6(6)
C5 N1 C1 119.9(7)
C5 N1 Cd1 121.0(5)
C1 N1 Cd1 119.1(5)
C22 N2 C23 114.8(7)
C22 N2 Cd1 118.0(5)
C23 N2 Cd1 110.4(5)
C14 N3 C15 110.3(8)
C14 N3 Cd1 124.3(7)
C15 N3 Cd1 111.6(6)
C7 N4 C6 116.7(7)
C7 N4 Cd1 113.2(5)
C6 N4 Cd1 106.9(5)
O4 N5 O5 125.4(10)
O4 N5 O3 115.0(10)
O5 N5 O3 119.6(10)
O8 N6 O7 121.2(9)
O8 N6 O6 120.7(9)
O7 N6 O6 118.1(8)
N1 C1 C2 121.8(8)
N1 C1 C23 117.4(7)
C2 C1 C23 120.8(8)
C1 C2 C3 118.4(9)
C4 C3 C2 119.5(9)
C3 C4 C5 120.8(9)
N1 C5 C4 119.5(8)
N1 C5 C6 116.6(7)
C4 C5 C6 123.8(8)
N4 C6 C5 112.5(7)
C8 C7 C12 117.6(9)
C8 C7 N4 125.7(9)
C12 C7 N4 116.7(8)
C7 C8 C9 120.9(10)
C10 C9 C8 120.2(10)
C9 C10 C11 118.8(10)
C12 C11 C10 120.3(11)
C11 C12 O1 123.1(10)
C11 C12 C7 122.2(9)
O1 C12 C7 114.5(8)
O1 C13 C14 111.4(9)
C13 C14 N3 113.2(8)
C16 C15 N3 113.5(8)
O2 C16 C15 106.9(7)
O2 C17 C18 125.7(9)
O2 C17 C22 114.6(7)
C18 C17 C22 119.6(9)
C19 C18 C17 120.3(10)
C18 C19 C20 120.6(9)
C21 C20 C19 119.8(10)
C20 C21 C22 120.3(9)
C21 C22 C17 119.3(8)
C21 C22 N2 125.4(8)
C17 C22 N2 115.3(7)
N2 C23 C1 110.8(7)

loop_
_geom_bond_atom_site_label_1
_geom_bond_atom_site_label_2
_geom_bond_distance
Cd1 N3 2.370(7)
Cd1 N1 2.378(6)
Cd1 O6 2.385(8)
Cd1 N2 2.466(7)
Cd1 O3 2.530(11)
Cd1 N4 2.558(7)
Cd1 O4 2.610(11)
O1 C13 1.388(12)
O1 C12 1.396(11)
O2 C17 1.371(10)
O2 C16 1.438(10)
O3 N5 1.287(11)
O4 N5 1.204(11)
O5 N5 1.211(11)
O6 N6 1.263(10)
O7 N6 1.253(10)
O8 N6 1.215(11)
N1 C5 1.335(11)
N1 C1 1.349(11)
N2 C22 1.434(10)
N2 C23 1.475(10)
N3 C14 1.450(13)
N3 C15 1.505(12)
N4 C7 1.420(12)
N4 C6 1.482(11)
C1 C2 1.378(12)
C1 C23 1.512(11)
C2 C3 1.371(14)
C3 C4 1.350(14)
C4 C5 1.391(12)
C5 C6 1.491(12)
C7 C8 1.375(13)
C7 C12 1.403(13)
C8 C9 1.391(15)
C9 C10 1.382(16)
C10 C11 1.396(15)
C11 C12 1.341(14)
C13 C14 1.458(14)
C15 C16 1.476(14)
C17 C18 1.382(12)
C17 C22 1.405(11)
C18 C19 1.361(15)
C19 C20 1.388(14)
C20 C21 1.378(13)
C21 C22 1.381(12)

loop_
_geom_torsion_atom_site_label_1
_geom_torsion_atom_site_label_2
_geom_torsion_atom_site_label_3
_geom_torsion_atom_site_label_4
_geom_torsion
N3 Cd1 O3 N5 -137.4(7)
N1 Cd1 O3 N5 30.6(8)
O6 Cd1 O3 N5 155.8(6)
N2 Cd1 O3 N5 91.7(6)
N4 Cd1 O3 N5 -49.7(7)
O4 Cd1 O3 N5 2.4(6)
N3 Cd1 O4 N5 45.5(8)
N1 Cd1 O4 N5 -157.0(8)
O6 Cd1 O4 N5 -148.1(7)
N2 Cd1 O4 N5 -87.9(7)
O3 Cd1 O4 N5 -2.5(6)
N4 Cd1 O4 N5 134.6(7)
N3 Cd1 O6 N6 44.0(8)
N1 Cd1 O6 N6 -115.5(8)
N2 Cd1 O6 N6 175.2(8)
O3 Cd1 O6 N6 111.1(9)
N4 Cd1 O6 N6 -47.2(8)
O4 Cd1 O6 N6 -124.3(8)
N3 Cd1 N1 C5 25.8(10)
O6 Cd1 N1 C5 79.5(7)
N2 Cd1 N1 C5 165.4(7)
O3 Cd1 N1 C5 -125.6(7)
N4 Cd1 N1 C5 -11.6(6)
O4 Cd1 N1 C5 -104.2(7)
N3 Cd1 N1 C1 -156.6(6)
O6 Cd1 N1 C1 -102.9(6)
N2 Cd1 N1 C1 -17.0(6)
O3 Cd1 N1 C1 52.0(7)
N4 Cd1 N1 C1 166.0(7)
O4 Cd1 N1 C1 73.5(6)
N3 Cd1 N2 C22 -36.3(7)
N1 Cd1 N2 C22 164.9(6)
O6 Cd1 N2 C22 -111.6(6)
O3 Cd1 N2 C22 40.7(6)
N4 Cd1 N2 C22 169.0(5)
O4 Cd1 N2 C22 89.2(6)
N3 Cd1 N2 C23 -171.1(5)
N1 Cd1 N2 C23 30.1(5)
O6 Cd1 N2 C23 113.6(6)
O3 Cd1 N2 C23 -94.1(6)
N4 Cd1 N2 C23 34.2(7)
O4 Cd1 N2 C23 -45.7(6)
N1 Cd1 N3 C14 -112.8(10)
O6 Cd1 N3 C14 -166.1(9)
N2 Cd1 N3 C14 118.6(8)
O3 Cd1 N3 C14 42.2(8)
N4 Cd1 N3 C14 -78.4(8)
O4 Cd1 N3 C14 8.4(9)
N1 Cd1 N3 C15 111.1(8)
O6 Cd1 N3 C15 57.7(7)
N2 Cd1 N3 C15 -17.6(8)
O3 Cd1 N3 C15 -94.0(7)
N4 Cd1 N3 C15 145.4(7)
O4 Cd1 N3 C15 -127.8(7)
N3 Cd1 N4 C7 92.9(6)
N1 Cd1 N4 C7 -102.3(6)
O6 Cd1 N4 C7 176.1(6)
N2 Cd1 N4 C7 -106.4(6)
O3 Cd1 N4 C7 8.8(7)
O4 Cd1 N4 C7 -27.3(6)
N3 Cd1 N4 C6 -137.2(6)
N1 Cd1 N4 C6 27.6(5)
O6 Cd1 N4 C6 -54.0(6)
N2 Cd1 N4 C6 23.5(7)
O3 Cd1 N4 C6 138.7(5)
O4 Cd1 N4 C6 102.6(6)
Cd1 O4 N5 O5 -177.6(10)
Cd1 O4 N5 O3 4.1(10)
Cd1 O3 N5 O4 -4.3(10)
Cd1 O3 N5 O5 177.4(8)
Cd1 O6 N6 O8 -169.2(7)
Cd1 O6 N6 O7 10.6(12)
C5 N1 C1 C2 0.6(13)
Cd1 N1 C1 C2 -177.1(7)
C5 N1 C1 C23 178.5(8)
Cd1 N1 C1 C23 0.9(10)
N1 C1 C2 C3 0.3(16)
C23 C1 C2 C3 -177.6(9)
C1 C2 C3 C4 -0.2(17)
C2 C3 C4 C5 -0.7(17)
C1 N1 C5 C4 -1.5(13)
Cd1 N1 C5 C4 176.1(7)
C1 N1 C5 C6 174.7(8)
Cd1 N1 C5 C6 -7.7(11)
C3 C4 C5 N1 1.6(15)
C3 C4 C5 C6 -174.3(10)
C7 N4 C6 C5 85.9(9)
Cd1 N4 C6 C5 -42.0(8)
N1 C5 C6 N4 35.7(11)
C4 C5 C6 N4 -148.3(9)
C6 N4 C7 C8 -12.7(13)
Cd1 N4 C7 C8 112.1(9)
C6 N4 C7 C12 169.4(8)
Cd1 N4 C7 C12 -65.8(9)
C12 C7 C8 C9 -1.2(14)
N4 C7 C8 C9 -179.1(9)
C7 C8 C9 C10 -0.4(16)
C8 C9 C10 C11 1.7(16)
C9 C10 C11 C12 -1.4(16)
C10 C11 C12 O1 -174.6(9)
C10 C11 C12 C7 -0.3(15)
C13 O1 C12 C11 -59.7(13)
C13 O1 C12 C7 125.6(9)
C8 C7 C12 C11 1.6(14)
N4 C7 C12 C11 179.7(9)
C8 C7 C12 O1 176.3(8)
N4 C7 C12 O1 -5.6(12)
C12 O1 C13 C14 -152.7(9)
O1 C13 C14 N3 49.1(14)
C15 N3 C14 C13 167.3(10)
Cd1 N3 C14 C13 30.6(14)
C14 N3 C15 C16 -90.6(11)
Cd1 N3 C15 C16 51.8(10)
C17 O2 C16 C15 172.2(8)
N3 C15 C16 O2 -62.6(11)
C16 O2 C17 C18 21.6(13)
C16 O2 C17 C22 -161.4(8)
O2 C17 C18 C19 178.8(9)
C22 C17 C18 C19 2.0(14)
C17 C18 C19 C20 0.0(16)
C18 C19 C20 C21 -1.0(16)
C19 C20 C21 C22 -0.2(15)
C20 C21 C22 C17 2.2(13)
C20 C21 C22 N2 -178.6(9)
O2 C17 C22 C21 179.7(8)
C18 C17 C22 C21 -3.1(13)
O2 C17 C22 N2 0.4(10)
C18 C17 C22 N2 177.6(8)
C23 N2 C22 C21 -11.5(12)
Cd1 N2 C22 C21 -144.5(7)
C23 N2 C22 C17 167.7(7)
Cd1 N2 C22 C17 34.8(9)
C22 N2 C23 C1 -176.6(7)
Cd1 N2 C23 C1 -40.2(8)
N1 C1 C23 N2 27.4(11)
C2 C1 C23 N2 -154.6(9)
